data_7235461
loop_
_publ_author_name
'Zhu, Xiaofei'
'Wang, Ning'
'Xie, Xiaoyan'
'Hou, Ruibin'
'Zhou, Defeng'
'Li, Yafeng'
'Hu, Jun'
'Li, Xinyuan'
'Liu, He'
'Nie, Wang'

_publ_section_title
;
 A series of interdigitated Cd(ii) coordination polymers based on
 4,6-dibenzoylisophthalic acid and flexible triazole ligands
;
_journal_issue 30
_journal_name_full 'RSC Adv.'
_journal_page_first 15816
_journal_paper_doi 10.1039/C4RA00246F
_journal_volume 4
_journal_year 2014
_chemical_formula_moiety 'C38 H32 Cd N4 O6'
_chemical_formula_sum 'C38 H32 Cd N4 O6'
_chemical_formula_weight 753.08
_chemical_melting_point ?
_space_group_IT_number 14
_space_group_name_Hall '-P 2ybc'
_space_group_name_H-M_alt 'P 1 21/c 1'
_symmetry_cell_setting monoclinic
_symmetry_space_group_name_Hall '-P 2ybc'
_symmetry_space_group_name_H-M 'P 1 21/c 1'
_atom_sites_solution_hydrogens geom
_atom_sites_solution_primary direct
_atom_sites_solution_secondary difmap
_audit_creation_method SHELXL-97
_cell_angle_alpha 90.00
_cell_angle_beta 104.816(7)
_cell_angle_gamma 90.00
_cell_formula_units_Z 4
_cell_length_a 10.430(5)
_cell_length_b 20.209(8)
_cell_length_c 16.880(7)
_cell_measurement_reflns_used 7371
_cell_measurement_temperature 293(2)
_cell_measurement_theta_max 27.5243
_cell_measurement_theta_min 2.0155
_cell_volume 3440(3)
_computing_structure_refinement 'SHELXL-97 (Sheldrick, 1997)'
_computing_structure_solution 'SHELXS-97 (Sheldrick, 1990)'
_diffrn_ambient_temperature 293(2)
_diffrn_measured_fraction_theta_full 0.989
_diffrn_measured_fraction_theta_max 0.989
_diffrn_measurement_method '\w scans'
_diffrn_radiation_monochromator graphite
_diffrn_radiation_source 'fine-focus sealed tube'
_diffrn_radiation_type MoK\a
_diffrn_radiation_wavelength 0.71073
_diffrn_reflns_av_R_equivalents 0.0591
_diffrn_reflns_av_sigmaI/netI 0.0625
_diffrn_reflns_limit_h_max 13
_diffrn_reflns_limit_h_min -13
_diffrn_reflns_limit_k_max 26
_diffrn_reflns_limit_k_min -26
_diffrn_reflns_limit_l_max 20
_diffrn_reflns_limit_l_min -21
_diffrn_reflns_number 26547
_diffrn_reflns_theta_full 27.47
_diffrn_reflns_theta_max 27.47
_diffrn_reflns_theta_min 2.02
_exptl_absorpt_coefficient_mu 0.687
_exptl_absorpt_correction_T_max 1.0000
_exptl_absorpt_correction_T_min 0.8224
_exptl_absorpt_correction_type multi-scan
_exptl_absorpt_process_details SADABS
_exptl_crystal_colour Colorless
_exptl_crystal_density_diffrn 1.454
_exptl_crystal_density_method 'not measured'
_exptl_crystal_description Prism
_exptl_crystal_F_000 1536
_exptl_crystal_size_max 0.3000
_exptl_crystal_size_mid 0.2400
_exptl_crystal_size_min 0.2300
_refine_diff_density_max 0.540
_refine_diff_density_min -0.683
_refine_diff_density_rms 0.137
_refine_ls_extinction_method none
_refine_ls_goodness_of_fit_ref 1.183
_refine_ls_hydrogen_treatment constr
_refine_ls_matrix_type full
_refine_ls_number_parameters 442
_refine_ls_number_reflns 7803
_refine_ls_number_restraints 18
_refine_ls_restrained_S_all 1.187
_refine_ls_R_factor_all 0.0753
_refine_ls_R_factor_gt 0.0583
_refine_ls_shift/su_max 0.001
_refine_ls_shift/su_mean 0.000
_refine_ls_structure_factor_coef Fsqd
_refine_ls_weighting_details 'calc w=1/[\s^2^(Fo^2^)+(0.0658P)^2^+1.8678P] where P=(Fo^2^+2Fc^2^)/3'
_refine_ls_weighting_scheme calc
_refine_ls_wR_factor_gt 0.1382
_refine_ls_wR_factor_ref 0.1562
_reflns_number_gt 6532
_reflns_number_total 7803
_reflns_threshold_expression >2sigma(I)
_cod_data_source_file c4ra00246f2.cif
_cod_data_source_block 2
_cod_depositor_comments
;
The following automatic conversions were performed:

data item '_chemical_melting_point' value 'not measured' was changed
to '?' -- the value is undefined or not given.

data item '_exptl_absorpt_correction_type' value 'Multi-scan' was
changed to 'multi-scan' in accordance with the
/home/saulius/struct/COD-crude-data/automatic-downloads/DataCite-retrospective/RSC/depositions/lib/dictionaries/cif_core.dic
dictionary named 'cif_core.dic' version 2.4.2 last updated on
2011-04-26.

data item '_symmetry_cell_setting' value 'Monoclinic' was changed to
'monoclinic' in accordance with the
/home/saulius/struct/COD-crude-data/automatic-downloads/DataCite-retrospective/RSC/depositions/lib/dictionaries/cif_core.dic
dictionary named 'cif_core.dic' version 2.4.2 last updated on
2011-04-26.

Automatic conversion script
Id: cif_fix_values 6909 2019-04-08 15:41:33Z antanas 
;
_cod_original_sg_symbol_H-M P2(1)/c
_cod_database_code 7235461

loop_
_symmetry_equiv_pos_as_xyz
'x, y, z'
'-x, y+1/2, -z+1/2'
'-x, -y, -z'
'x, -y-1/2, z-1/2'

loop_
_atom_site_label
_atom_site_type_symbol
_atom_site_fract_x
_atom_site_fract_y
_atom_site_fract_z
_atom_site_U_iso_or_equiv
_atom_site_adp_type
_atom_site_occupancy
_atom_site_symmetry_multiplicity
_atom_site_calc_flag
_atom_site_refinement_flags
Cd1 Cd 0.81240(3) 0.556469(15) 0.445483(18) 0.02810(12) Uani 1 1 d .
C1 C 0.5646(4) 0.6103(2) 0.4156(3) 0.0337(10) Uani 1 1 d .
C2 C 0.1162(4) 0.5950(2) 0.4692(3) 0.0288(9) Uani 1 1 d .
C3 C 0.4310(4) 0.6407(2) 0.4080(3) 0.0337(10) Uani 1 1 d .
C4 C 0.3402(4) 0.6083(2) 0.4426(3) 0.0321(9) Uani 1 1 d .
H4 H 0.3633 0.5678 0.4685 0.038 Uiso 1 1 calc R
C5 C 0.2165(4) 0.6350(2) 0.4391(3) 0.0280(9) Uani 1 1 d .
C6 C 0.1833(4) 0.6962(2) 0.4021(3) 0.0324(10) Uani 1 1 d .
C7 C 0.2736(4) 0.7292(2) 0.3683(3) 0.0353(10) Uani 1 1 d .
H7 H 0.2509 0.7702 0.3437 0.042 Uiso 1 1 calc R
C8 C 0.3967(4) 0.7022(2) 0.3705(3) 0.0348(10) Uani 1 1 d .
C9 C 0.0543(4) 0.7306(2) 0.4024(3) 0.0381(11) Uani 1 1 d .
C10 C 0.0333(5) 0.7471(2) 0.4846(3) 0.0395(11) Uani 1 1 d .
C11 C 0.1387(6) 0.7564(3) 0.5531(4) 0.0545(14) Uani 1 1 d .
H11 H 0.2251 0.7511 0.5485 0.065 Uiso 1 1 calc R
C12 C 0.1167(8) 0.7733(3) 0.6281(4) 0.078(2) Uani 1 1 d .
H12 H 0.1881 0.7808 0.6731 0.094 Uiso 1 1 calc R
C13 C -0.0107(9) 0.7790(3) 0.6358(5) 0.078(2) Uani 1 1 d .
H13 H -0.0257 0.7893 0.6864 0.094 Uiso 1 1 calc R
C14 C -0.1156(8) 0.7695(3) 0.5692(5) 0.077(2) Uani 1 1 d .
H14 H -0.2015 0.7737 0.5749 0.093 Uiso 1 1 calc R
C15 C -0.0961(5) 0.7537(3) 0.4931(4) 0.0540(15) Uani 1 1 d .
H15 H -0.1683 0.7475 0.4482 0.065 Uiso 1 1 calc R
C16 C 0.4858(5) 0.7452(2) 0.3336(3) 0.0418(11) Uani 1 1 d .
C17 C 0.5076(5) 0.7283(3) 0.2514(3) 0.0461(12) Uani 1 1 d .
C18 C 0.5395(7) 0.7807(4) 0.2058(4) 0.075(2) Uani 1 1 d .
H18 H 0.5507 0.8233 0.2273 0.090 Uiso 1 1 calc R
C19 C 0.5542(9) 0.7677(5) 0.1272(5) 0.102(3) Uani 1 1 d U
H19 H 0.5746 0.8023 0.0962 0.122 Uiso 1 1 calc R
C20 C 0.5394(7) 0.7063(6) 0.0953(5) 0.103(3) Uani 1 1 d .
H20 H 0.5481 0.6990 0.0426 0.123 Uiso 1 1 calc R
C21 C 0.5113(7) 0.6541(4) 0.1412(5) 0.089(3) Uani 1 1 d .
H21 H 0.5045 0.6114 0.1200 0.107 Uiso 1 1 calc R
C22 C 0.4931(6) 0.6650(3) 0.2188(4) 0.0623(16) Uani 1 1 d .
H22 H 0.4714 0.6300 0.2487 0.075 Uiso 1 1 calc R
C23 C 0.6951(6) 0.4681(3) 0.2844(3) 0.0544(15) Uani 1 1 d .
H23 H 0.6474 0.4511 0.3194 0.065 Uiso 1 1 calc R
C24 C 0.6745(6) 0.4404(3) 0.2072(3) 0.0531(14) Uani 1 1 d .
H24 H 0.6137 0.4062 0.1907 0.064 Uiso 1 1 calc R
C25 C 0.7464(5) 0.4647(2) 0.1548(3) 0.0402(11) Uani 1 1 d .
C26 C 0.8338(5) 0.5161(3) 0.1829(3) 0.0465(12) Uani 1 1 d .
H26 H 0.8845 0.5334 0.1498 0.056 Uiso 1 1 calc R
C27 C 0.8453(5) 0.5416(3) 0.2600(3) 0.0424(11) Uani 1 1 d .
H27 H 0.9021 0.5773 0.2768 0.051 Uiso 1 1 calc R
C28 C 0.7314(6) 0.4342(3) 0.0706(3) 0.0507(13) Uani 1 1 d .
H28A H 0.7843 0.3942 0.0759 0.061 Uiso 1 1 calc R
H28B H 0.6394 0.4221 0.0476 0.061 Uiso 1 1 calc R
C29 C 0.7985(6) 0.4490(2) 0.9422(3) 0.0461(13) Uani 1 1 d .
H29A H 0.7164 0.4312 0.9081 0.055 Uiso 1 1 calc R
H29B H 0.8606 0.4128 0.9584 0.055 Uiso 1 1 calc R
C30 C 0.8549(5) 0.4995(2) 0.8942(3) 0.0434(12) Uani 1 1 d .
H30A H 0.9424 0.5126 0.9260 0.052 Uiso 1 1 calc R
H30B H 0.8646 0.4792 0.8439 0.052 Uiso 1 1 calc R
C31 C 0.7434(6) 0.5856(3) 0.9486(3) 0.0540(14) Uani 1 1 d .
H31A H 0.6841 0.6232 0.9344 0.065 Uiso 1 1 calc R
H31B H 0.8253 0.6009 0.9854 0.065 Uiso 1 1 calc R
C32 C 0.6811(6) 0.5341(3) 0.9908(3) 0.0511(13) Uani 1 1 d .
H32A H 0.6596 0.5531 1.0386 0.061 Uiso 1 1 calc R
H32B H 0.5998 0.5181 0.9540 0.061 Uiso 1 1 calc R
C33 C 0.8364(7) 0.6086(3) 0.8358(3) 0.0579(15) Uani 1 1 d U
H33A H 0.9274 0.6133 0.8680 0.069 Uiso 1 1 calc R
H33B H 0.7922 0.6506 0.8373 0.069 Uiso 1 1 calc R
C34 C 0.7261(6) 0.5550(2) 0.6146(3) 0.0455(12) Uani 1 1 d .
H34 H 0.6517 0.5355 0.5800 0.055 Uiso 1 1 calc R
C35 C 0.7285(6) 0.5634(3) 0.6959(3) 0.0512(14) Uani 1 1 d .
H35 H 0.6576 0.5490 0.7154 0.061 Uiso 1 1 calc R
C36 C 0.8366(6) 0.5935(2) 0.7485(3) 0.0445(12) Uani 1 1 d .
C37 C 0.9383(5) 0.6129(3) 0.7159(3) 0.0463(12) Uani 1 1 d .
H37 H 1.0123 0.6337 0.7490 0.056 Uiso 1 1 calc R
C38 C 0.9316(5) 0.6017(3) 0.6346(3) 0.0457(12) Uani 1 1 d .
H38 H 1.0032 0.6144 0.6146 0.055 Uiso 1 1 calc R
N1 N 0.7790(4) 0.5177(2) 0.3117(2) 0.0387(9) Uani 1 1 d .
N2 N 0.7733(4) 0.4800(2) 1.0153(2) 0.0381(9) Uani 1 1 d U
N3 N 0.7714(5) 0.5584(2) 0.8738(2) 0.0451(10) Uani 1 1 d .
N4 N 0.8269(4) 0.57356(19) 0.5828(2) 0.0387(9) Uani 1 1 d .
O1 O 0.6589(3) 0.64728(17) 0.4101(2) 0.0477(9) Uani 1 1 d .
O2 O 0.5772(3) 0.54864(15) 0.4280(2) 0.0386(8) Uani 1 1 d .
O3 O 0.1564(4) 0.55397(15) 0.5251(2) 0.0425(8) Uani 1 1 d .
O4 O -0.0036(3) 0.60684(16) 0.4335(2) 0.0387(7) Uani 1 1 d .
O5 O -0.0211(4) 0.7487(2) 0.3393(2) 0.0599(11) Uani 1 1 d .
O6 O 0.5241(4) 0.79717(19) 0.3677(3) 0.0664(12) Uani 1 1 d .

loop_
_atom_site_aniso_label
_atom_site_aniso_U_11
_atom_site_aniso_U_22
_atom_site_aniso_U_33
_atom_site_aniso_U_23
_atom_site_aniso_U_13
_atom_site_aniso_U_12
Cd1 0.02284(18) 0.03650(19) 0.02667(19) 0.00394(13) 0.00943(13) 0.00249(12)
C1 0.023(2) 0.047(3) 0.030(2) 0.001(2) 0.0055(18) 0.0044(19)
C2 0.029(2) 0.030(2) 0.031(2) 0.0007(18) 0.0135(19) 0.0020(17)
C3 0.026(2) 0.037(2) 0.042(3) 0.000(2) 0.015(2) 0.0023(18)
C4 0.031(2) 0.034(2) 0.033(2) 0.0029(18) 0.0100(19) 0.0053(17)
C5 0.022(2) 0.030(2) 0.033(2) 0.0016(17) 0.0082(17) 0.0013(16)
C6 0.029(2) 0.036(2) 0.036(2) 0.0045(19) 0.0148(19) 0.0056(18)
C7 0.036(2) 0.031(2) 0.044(3) 0.0070(19) 0.018(2) 0.0044(18)
C8 0.028(2) 0.036(2) 0.043(3) 0.003(2) 0.015(2) 0.0009(18)
C9 0.031(2) 0.037(2) 0.049(3) 0.013(2) 0.017(2) 0.0071(19)
C10 0.042(3) 0.031(2) 0.052(3) 0.010(2) 0.023(2) 0.0087(19)
C11 0.049(3) 0.058(3) 0.058(4) -0.008(3) 0.017(3) -0.003(3)
C12 0.103(6) 0.076(4) 0.059(4) -0.013(3) 0.028(4) -0.002(4)
C13 0.113(7) 0.074(4) 0.060(4) 0.008(4) 0.045(5) 0.017(4)
C14 0.085(5) 0.075(4) 0.096(6) 0.026(4) 0.069(5) 0.031(4)
C15 0.044(3) 0.060(3) 0.066(4) 0.023(3) 0.029(3) 0.015(3)
C16 0.035(3) 0.041(3) 0.054(3) 0.005(2) 0.018(2) -0.001(2)
C17 0.028(2) 0.062(3) 0.054(3) 0.004(3) 0.020(2) -0.004(2)
C18 0.077(5) 0.083(4) 0.079(5) 0.017(4) 0.046(4) -0.005(4)
C19 0.112(6) 0.132(6) 0.084(5) 0.030(5) 0.066(5) -0.001(5)
C20 0.065(5) 0.197(10) 0.058(5) -0.018(6) 0.037(4) -0.030(6)
C21 0.073(5) 0.128(7) 0.079(5) -0.045(5) 0.044(4) -0.043(5)
C22 0.060(4) 0.081(4) 0.053(4) -0.009(3) 0.028(3) -0.011(3)
C23 0.064(4) 0.070(3) 0.037(3) -0.001(3) 0.026(3) -0.025(3)
C24 0.066(4) 0.056(3) 0.041(3) -0.003(2) 0.021(3) -0.023(3)
C25 0.049(3) 0.045(3) 0.030(2) 0.004(2) 0.015(2) -0.002(2)
C26 0.050(3) 0.058(3) 0.038(3) 0.002(2) 0.023(2) -0.011(2)
C27 0.047(3) 0.053(3) 0.030(3) 0.000(2) 0.014(2) -0.011(2)
C28 0.063(4) 0.055(3) 0.037(3) -0.004(2) 0.017(3) -0.013(3)
C29 0.057(3) 0.046(3) 0.038(3) -0.009(2) 0.018(3) -0.004(2)
C30 0.048(3) 0.056(3) 0.031(3) -0.010(2) 0.019(2) -0.004(2)
C31 0.081(4) 0.051(3) 0.034(3) 0.003(2) 0.023(3) 0.016(3)
C32 0.054(3) 0.069(3) 0.035(3) 0.002(3) 0.019(3) 0.014(3)
C33 0.088(4) 0.058(3) 0.031(3) -0.005(2) 0.020(3) -0.020(3)
C34 0.057(3) 0.049(3) 0.033(3) -0.008(2) 0.017(2) -0.012(2)
C35 0.063(4) 0.060(3) 0.037(3) -0.006(2) 0.025(3) -0.017(3)
C36 0.061(3) 0.046(3) 0.028(2) 0.003(2) 0.014(2) -0.006(2)
C37 0.051(3) 0.052(3) 0.034(3) -0.004(2) 0.009(2) -0.009(2)
C38 0.041(3) 0.060(3) 0.037(3) -0.001(2) 0.010(2) -0.005(2)
N1 0.040(2) 0.051(2) 0.027(2) 0.0028(18) 0.0114(17) -0.0030(18)
N2 0.045(2) 0.046(2) 0.026(2) 0.0022(17) 0.0156(17) 0.0010(18)
N3 0.060(3) 0.052(2) 0.026(2) -0.0017(18) 0.017(2) 0.003(2)
N4 0.046(2) 0.043(2) 0.029(2) -0.0004(17) 0.0147(19) -0.0009(18)
O1 0.0225(16) 0.053(2) 0.070(2) 0.0066(18) 0.0147(17) 0.0004(14)
O2 0.0279(16) 0.0422(18) 0.048(2) 0.0032(15) 0.0129(15) 0.0086(13)
O3 0.048(2) 0.0380(17) 0.045(2) 0.0147(15) 0.0190(17) 0.0046(14)
O4 0.0236(16) 0.0476(18) 0.0447(19) 0.0065(15) 0.0084(14) -0.0025(13)
O5 0.046(2) 0.083(3) 0.051(2) 0.021(2) 0.0129(19) 0.033(2)
O6 0.076(3) 0.050(2) 0.088(3) -0.017(2) 0.049(3) -0.024(2)

loop_
_atom_type_symbol
_atom_type_description
_atom_type_scat_dispersion_real
_atom_type_scat_dispersion_imag
_atom_type_scat_source
C C 0.0033 0.0016 'International Tables Vol C Tables 4.2.6.8 and 6.1.1.4'
H H 0.0000 0.0000 'International Tables Vol C Tables 4.2.6.8 and 6.1.1.4'
O O 0.0106 0.0060 'International Tables Vol C Tables 4.2.6.8 and 6.1.1.4'
Cd Cd -0.8075 1.2024 'International Tables Vol C Tables 4.2.6.8 and 6.1.1.4'
N N 0.0061 0.0033 'International Tables Vol C Tables 4.2.6.8 and 6.1.1.4'

loop_
_geom_angle_atom_site_label_1
_geom_angle_atom_site_label_2
_geom_angle_atom_site_label_3
_geom_angle
_geom_angle_site_symmetry_1
_geom_angle_site_symmetry_3
O4 Cd1 O3 112.76(12) 1_655 3_666
O4 Cd1 N4 100.73(13) 1_655 .
O3 Cd1 N4 87.65(13) 3_666 .
O4 Cd1 N1 89.10(13) 1_655 .
O3 Cd1 N1 81.95(14) 3_666 .
N4 Cd1 N1 167.86(14) . .
O4 Cd1 O2 153.71(11) 1_655 .
O3 Cd1 O2 92.66(11) 3_666 .
N4 Cd1 O2 86.32(13) . .
N1 Cd1 O2 87.93(13) . .
O4 Cd1 O1 99.38(11) 1_655 .
O3 Cd1 O1 147.62(12) 3_666 .
N4 Cd1 O1 90.21(14) . .
N1 Cd1 O1 95.22(14) . .
O2 Cd1 O1 54.96(11) . .
O4 Cd1 C1 126.76(13) 1_655 .
O3 Cd1 C1 120.22(13) 3_666 .
N4 Cd1 C1 86.65(14) . .
N1 Cd1 C1 93.17(14) . .
O2 Cd1 C1 27.59(12) . .
O1 Cd1 C1 27.43(12) . .
O1 C1 O2 123.2(4) . .
O1 C1 C3 118.5(4) . .
O2 C1 C3 118.3(4) . .
O1 C1 Cd1 61.9(2) . .
O2 C1 Cd1 61.5(2) . .
C3 C1 Cd1 174.4(3) . .
O3 C2 O4 126.0(4) . .
O3 C2 C5 118.9(4) . .
O4 C2 C5 115.1(4) . .
C4 C3 C8 118.9(4) . .
C4 C3 C1 119.1(4) . .
C8 C3 C1 121.9(4) . .
C5 C4 C3 121.6(4) . .
C5 C4 H4 119.2 . .
C3 C4 H4 119.2 . .
C4 C5 C6 119.2(4) . .
C4 C5 C2 119.7(4) . .
C6 C5 C2 120.9(4) . .
C7 C6 C5 119.6(4) . .
C7 C6 C9 118.4(4) . .
C5 C6 C9 121.8(4) . .
C8 C7 C6 121.4(4) . .
C8 C7 H7 119.3 . .
C6 C7 H7 119.3 . .
C7 C8 C3 119.3(4) . .
C7 C8 C16 115.1(4) . .
C3 C8 C16 125.6(4) . .
O5 C9 C10 122.3(4) . .
O5 C9 C6 121.0(4) . .
C10 C9 C6 116.5(4) . .
C11 C10 C15 118.8(5) . .
C11 C10 C9 121.9(4) . .
C15 C10 C9 119.3(5) . .
C10 C11 C12 120.8(6) . .
C10 C11 H11 119.6 . .
C12 C11 H11 119.6 . .
C13 C12 C11 119.8(7) . .
C13 C12 H12 120.1 . .
C11 C12 H12 120.1 . .
C14 C13 C12 120.0(6) . .
C14 C13 H13 120.0 . .
C12 C13 H13 120.0 . .
C13 C14 C15 121.2(6) . .
C13 C14 H14 119.4 . .
C15 C14 H14 119.4 . .
C14 C15 C10 119.3(6) . .
C14 C15 H15 120.3 . .
C10 C15 H15 120.3 . .
O6 C16 C17 121.7(4) . .
O6 C16 C8 117.5(4) . .
C17 C16 C8 120.1(4) . .
C22 C17 C18 119.8(6) . .
C22 C17 C16 123.4(5) . .
C18 C17 C16 116.7(5) . .
C19 C18 C17 118.6(7) . .
C19 C18 H18 120.7 . .
C17 C18 H18 120.7 . .
C20 C19 C18 121.6(8) . .
C20 C19 H19 119.2 . .
C18 C19 H19 119.2 . .
C19 C20 C21 119.9(7) . .
C19 C20 H20 120.1 . .
C21 C20 H20 120.1 . .
C20 C21 C22 120.5(8) . .
C20 C21 H21 119.8 . .
C22 C21 H21 119.8 . .
C17 C22 C21 119.6(6) . .
C17 C22 H22 120.2 . .
C21 C22 H22 120.2 . .
N1 C23 C24 124.0(4) . .
N1 C23 H23 118.0 . .
C24 C23 H23 118.0 . .
C23 C24 C25 118.5(5) . .
C23 C24 H24 120.7 . .
C25 C24 H24 120.7 . .
C26 C25 C24 117.7(5) . .
C26 C25 C28 121.8(4) . .
C24 C25 C28 120.5(5) . .
C27 C26 C25 119.7(4) . .
C27 C26 H26 120.1 . .
C25 C26 H26 120.1 . .
N1 C27 C26 123.2(5) . .
N1 C27 H27 118.4 . .
C26 C27 H27 118.4 . .
N2 C28 C25 111.4(4) 1_554 .
N2 C28 H28A 109.4 1_554 .
C25 C28 H28A 109.4 . .
N2 C28 H28B 109.4 1_554 .
C25 C28 H28B 109.4 . .
H28A C28 H28B 108.0 . .
N2 C29 C30 109.9(4) . .
N2 C29 H29A 109.7 . .
C30 C29 H29A 109.7 . .
N2 C29 H29B 109.7 . .
C30 C29 H29B 109.7 . .
H29A C29 H29B 108.2 . .
N3 C30 C29 112.7(4) . .
N3 C30 H30A 109.1 . .
C29 C30 H30A 109.1 . .
N3 C30 H30B 109.1 . .
C29 C30 H30B 109.1 . .
H30A C30 H30B 107.8 . .
N3 C31 C32 110.7(5) . .
N3 C31 H31A 109.5 . .
C32 C31 H31A 109.5 . .
N3 C31 H31B 109.5 . .
C32 C31 H31B 109.5 . .
H31A C31 H31B 108.1 . .
N2 C32 C31 108.8(4) . .
N2 C32 H32A 109.9 . .
C31 C32 H32A 109.9 . .
N2 C32 H32B 109.9 . .
C31 C32 H32B 109.9 . .
H32A C32 H32B 108.3 . .
N3 C33 C36 114.0(4) . .
N3 C33 H33A 108.8 . .
C36 C33 H33A 108.8 . .
N3 C33 H33B 108.8 . .
C36 C33 H33B 108.8 . .
H33A C33 H33B 107.6 . .
N4 C34 C35 122.9(5) . .
N4 C34 H34 118.6 . .
C35 C34 H34 118.6 . .
C34 C35 C36 119.9(5) . .
C34 C35 H35 120.0 . .
C36 C35 H35 120.0 . .
C37 C36 C35 117.0(5) . .
C37 C36 C33 122.0(5) . .
C35 C36 C33 120.9(5) . .
C36 C37 C38 120.5(5) . .
C36 C37 H37 119.7 . .
C38 C37 H37 119.7 . .
N4 C38 C37 123.1(5) . .
N4 C38 H38 118.5 . .
C37 C38 H38 118.5 . .
C27 N1 C23 116.8(4) . .
C27 N1 Cd1 122.5(3) . .
C23 N1 Cd1 120.7(3) . .
C32 N2 C28 112.1(4) . 1_556
C32 N2 C29 109.4(4) . .
C28 N2 C29 114.5(4) 1_556 .
C33 N3 C30 110.8(4) . .
C33 N3 C31 109.5(4) . .
C30 N3 C31 109.8(4) . .
C38 N4 C34 116.6(4) . .
C38 N4 Cd1 123.5(3) . .
C34 N4 Cd1 119.9(3) . .
C1 O1 Cd1 90.7(3) . .
C1 O2 Cd1 90.9(3) . .
C2 O3 Cd1 144.5(3) . 3_666
C2 O4 Cd1 129.8(3) . 1_455

loop_
_geom_bond_atom_site_label_1
_geom_bond_atom_site_label_2
_geom_bond_distance
_geom_bond_site_symmetry_2
Cd1 O4 2.227(3) 1_655
Cd1 O3 2.291(3) 3_666
Cd1 N4 2.311(4) .
Cd1 N1 2.330(4) .
Cd1 O2 2.400(3) .
Cd1 O1 2.408(3) .
Cd1 C1 2.730(4) .
C1 O1 1.258(5) .
C1 O2 1.264(5) .
C1 C3 1.498(6) .
C2 O3 1.245(5) .
C2 O4 1.264(5) .
C2 C5 1.508(5) .
C3 C4 1.396(6) .
C3 C8 1.399(6) .
C4 C5 1.386(5) .
C4 H4 0.9300 .
C5 C6 1.389(6) .
C6 C7 1.390(6) .
C6 C9 1.516(6) .
C7 C8 1.387(6) .
C7 H7 0.9300 .
C8 C16 1.517(6) .
C9 O5 1.207(6) .
C9 C10 1.497(7) .
C10 C11 1.389(8) .
C10 C15 1.399(6) .
C11 C12 1.386(8) .
C11 H11 0.9300 .
C12 C13 1.373(10) .
C12 H12 0.9300 .
C13 C14 1.367(10) .
C13 H13 0.9300 .
C14 C15 1.388(9) .
C14 H14 0.9300 .
C15 H15 0.9300 .
C16 O6 1.215(6) .
C16 C17 1.501(7) .
C17 C22 1.385(8) .
C17 C18 1.399(8) .
C18 C19 1.400(10) .
C18 H18 0.9300 .
C19 C20 1.345(12) .
C19 H19 0.9300 .
C20 C21 1.384(12) .
C20 H20 0.9300 .
C21 C22 1.388(8) .
C21 H21 0.9300 .
C22 H22 0.9300 .
C23 N1 1.333(6) .
C23 C24 1.385(8) .
C23 H23 0.9300 .
C24 C25 1.387(7) .
C24 H24 0.9300 .
C25 C26 1.383(7) .
C25 C28 1.521(7) .
C26 C27 1.376(7) .
C26 H26 0.9300 .
C27 N1 1.336(6) .
C27 H27 0.9300 .
C28 N2 1.459(6) 1_554
C28 H28A 0.9700 .
C28 H28B 0.9700 .
C29 N2 1.466(6) .
C29 C30 1.513(6) .
C29 H29A 0.9700 .
C29 H29B 0.9700 .
C30 N3 1.464(6) .
C30 H30A 0.9700 .
C30 H30B 0.9700 .
C31 N3 1.473(6) .
C31 C32 1.501(8) .
C31 H31A 0.9700 .
C31 H31B 0.9700 .
C32 N2 1.444(6) .
C32 H32A 0.9700 .
C32 H32B 0.9700 .
C33 N3 1.456(6) .
C33 C36 1.505(7) .
C33 H33A 0.9700 .
C33 H33B 0.9700 .
C34 N4 1.349(6) .
C34 C35 1.377(7) .
C34 H34 0.9300 .
C35 C36 1.385(8) .
C35 H35 0.9300 .
C36 C37 1.371(7) .
C37 C38 1.375(7) .
C37 H37 0.9300 .
C38 N4 1.339(6) .
C38 H38 0.9300 .
N2 C28 1.459(6) 1_556
O3 Cd1 2.291(3) 3_666
O4 Cd1 2.227(3) 1_455

loop_
_geom_torsion_atom_site_label_1
_geom_torsion_atom_site_label_2
_geom_torsion_atom_site_label_3
_geom_torsion_atom_site_label_4
_geom_torsion
_geom_torsion_site_symmetry_1
_geom_torsion_site_symmetry_4
O4 Cd1 C1 O1 -4.0(3) 1_655 .
O3 Cd1 C1 O1 -177.8(3) 3_666 .
N4 Cd1 C1 O1 96.9(3) . .
N1 Cd1 C1 O1 -95.2(3) . .
O2 Cd1 C1 O1 -174.6(5) . .
O4 Cd1 C1 O2 170.6(2) 1_655 .
O3 Cd1 C1 O2 -3.1(3) 3_666 .
N4 Cd1 C1 O2 -88.5(3) . .
N1 Cd1 C1 O2 79.4(3) . .
O1 Cd1 C1 O2 174.6(5) . .
O4 Cd1 C1 C3 -100(3) 1_655 .
O3 Cd1 C1 C3 86(3) 3_666 .
N4 Cd1 C1 C3 1(3) . .
N1 Cd1 C1 C3 169(3) . .
O2 Cd1 C1 C3 90(3) . .
O1 Cd1 C1 C3 -96(3) . .
O1 C1 C3 C4 -156.6(4) . .
O2 C1 C3 C4 22.8(7) . .
Cd1 C1 C3 C4 -64(3) . .
O1 C1 C3 C8 20.5(7) . .
O2 C1 C3 C8 -160.1(4) . .
Cd1 C1 C3 C8 113(3) . .
C8 C3 C4 C5 1.2(7) . .
C1 C3 C4 C5 178.4(4) . .
C3 C4 C5 C6 -1.6(7) . .
C3 C4 C5 C2 173.5(4) . .
O3 C2 C5 C4 29.8(6) . .
O4 C2 C5 C4 -149.9(4) . .
O3 C2 C5 C6 -155.2(4) . .
O4 C2 C5 C6 25.1(6) . .
C4 C5 C6 C7 0.9(7) . .
C2 C5 C6 C7 -174.1(4) . .
C4 C5 C6 C9 -174.9(4) . .
C2 C5 C6 C9 10.1(7) . .
C5 C6 C7 C8 0.1(7) . .
C9 C6 C7 C8 176.1(4) . .
C6 C7 C8 C3 -0.5(7) . .
C6 C7 C8 C16 -178.0(5) . .
C4 C3 C8 C7 -0.2(7) . .
C1 C3 C8 C7 -177.3(4) . .
C4 C3 C8 C16 177.1(5) . .
C1 C3 C8 C16 0.0(8) . .
C7 C6 C9 O5 58.4(7) . .
C5 C6 C9 O5 -125.8(5) . .
C7 C6 C9 C10 -115.4(5) . .
C5 C6 C9 C10 60.4(6) . .
O5 C9 C10 C11 -148.0(5) . .
C6 C9 C10 C11 25.7(6) . .
O5 C9 C10 C15 31.6(7) . .
C6 C9 C10 C15 -154.7(4) . .
C15 C10 C11 C12 -1.4(8) . .
C9 C10 C11 C12 178.2(5) . .
C10 C11 C12 C13 2.1(10) . .
C11 C12 C13 C14 -1.6(11) . .
C12 C13 C14 C15 0.4(11) . .
C13 C14 C15 C10 0.3(9) . .
C11 C10 C15 C14 0.2(8) . .
C9 C10 C15 C14 -179.4(5) . .
C7 C8 C16 O6 65.5(7) . .
C3 C8 C16 O6 -111.9(6) . .
C7 C8 C16 C17 -105.6(5) . .
C3 C8 C16 C17 77.0(7) . .
O6 C16 C17 C22 165.0(6) . .
C8 C16 C17 C22 -24.3(8) . .
O6 C16 C17 C18 -17.3(8) . .
C8 C16 C17 C18 153.4(5) . .
C22 C17 C18 C19 0.9(10) . .
C16 C17 C18 C19 -176.9(6) . .
C17 C18 C19 C20 -0.6(13) . .
C18 C19 C20 C21 -1.1(14) . .
C19 C20 C21 C22 2.5(12) . .
C18 C17 C22 C21 0.4(9) . .
C16 C17 C22 C21 178.0(5) . .
C20 C21 C22 C17 -2.1(11) . .
N1 C23 C24 C25 0.9(10) . .
C23 C24 C25 C26 -0.8(9) . .
C23 C24 C25 C28 177.6(6) . .
C24 C25 C26 C27 -0.8(8) . .
C28 C25 C26 C27 -179.1(5) . .
C25 C26 C27 N1 2.4(8) . .
C26 C25 C28 N2 -23.1(8) . 1_554
C24 C25 C28 N2 158.6(5) . 1_554
N2 C29 C30 N3 -54.4(6) . .
N3 C31 C32 N2 62.1(6) . .
N4 C34 C35 C36 1.4(9) . .
C34 C35 C36 C37 -0.7(8) . .
C34 C35 C36 C33 174.7(5) . .
N3 C33 C36 C37 -147.8(5) . .
N3 C33 C36 C35 37.1(8) . .
C35 C36 C37 C38 -0.8(8) . .
C33 C36 C37 C38 -176.1(5) . .
C36 C37 C38 N4 1.7(9) . .
C26 C27 N1 C23 -2.3(8) . .
C26 C27 N1 Cd1 175.2(4) . .
C24 C23 N1 C27 0.6(9) . .
C24 C23 N1 Cd1 -177.0(5) . .
O4 Cd1 N1 C27 -13.7(4) 1_655 .
O3 Cd1 N1 C27 -126.9(4) 3_666 .
N4 Cd1 N1 C27 -158.1(6) . .
O2 Cd1 N1 C27 140.1(4) . .
O1 Cd1 N1 C27 85.6(4) . .
C1 Cd1 N1 C27 113.0(4) . .
O4 Cd1 N1 C23 163.7(4) 1_655 .
O3 Cd1 N1 C23 50.5(4) 3_666 .
N4 Cd1 N1 C23 19.3(9) . .
O2 Cd1 N1 C23 -42.5(4) . .
O1 Cd1 N1 C23 -97.0(4) . .
C1 Cd1 N1 C23 -69.6(4) . .
C31 C32 N2 C28 168.7(4) . 1_556
C31 C32 N2 C29 -63.1(6) . .
C30 C29 N2 C32 59.2(6) . .
C30 C29 N2 C28 -174.1(5) . 1_556
C36 C33 N3 C30 74.5(6) . .
C36 C33 N3 C31 -164.3(5) . .
C29 C30 N3 C33 173.6(4) . .
C29 C30 N3 C31 52.5(6) . .
C32 C31 N3 C33 -177.8(5) . .
C32 C31 N3 C30 -56.0(6) . .
C37 C38 N4 C34 -1.1(8) . .
C37 C38 N4 Cd1 178.7(4) . .
C35 C34 N4 C38 -0.5(8) . .
C35 C34 N4 Cd1 179.7(4) . .
O4 Cd1 N4 C38 -5.4(4) 1_655 .
O3 Cd1 N4 C38 107.4(4) 3_666 .
N1 Cd1 N4 C38 138.3(6) . .
O2 Cd1 N4 C38 -159.8(4) . .
O1 Cd1 N4 C38 -105.0(4) . .
C1 Cd1 N4 C38 -132.2(4) . .
O4 Cd1 N4 C34 174.4(4) 1_655 .
O3 Cd1 N4 C34 -72.9(4) 3_666 .
N1 Cd1 N4 C34 -41.9(9) . .
O2 Cd1 N4 C34 20.0(4) . .
O1 Cd1 N4 C34 74.8(4) . .
C1 Cd1 N4 C34 47.6(4) . .
O2 C1 O1 Cd1 -5.7(5) . .
C3 C1 O1 Cd1 173.7(4) . .
O4 Cd1 O1 C1 176.8(3) 1_655 .
O3 Cd1 O1 C1 3.6(4) 3_666 .
N4 Cd1 O1 C1 -82.3(3) . .
N1 Cd1 O1 C1 86.8(3) . .
O2 Cd1 O1 C1 3.0(3) . .
O1 C1 O2 Cd1 5.7(5) . .
C3 C1 O2 Cd1 -173.7(4) . .
O4 Cd1 O2 C1 -17.1(4) 1_655 .
O3 Cd1 O2 C1 177.3(3) 3_666 .
N4 Cd1 O2 C1 89.8(3) . .
N1 Cd1 O2 C1 -100.9(3) . .
O1 Cd1 O2 C1 -3.0(3) . .
O4 C2 O3 Cd1 75.0(6) . 3_666
C5 C2 O3 Cd1 -104.7(5) . 3_666
O3 C2 O4 Cd1 -5.9(7) . 1_455
C5 C2 O4 Cd1 173.8(3) . 1_455
